data_7035323
loop_
_publ_author_name
'Str\^imb, Gabriela'
'P\"ollnitz, Alp\'ar'
'Ra\,t, Ciprian I'
'Silvestru, Cristian'

_publ_section_title
;
 A general route to monoorganopnicogen(iii) (M = Sb, Bi) compounds with a
 pincer (N,C,N) group and oxo ligands.
;
_journal_issue 21
_journal_name_full 'Dalton transactions (Cambridge, England : 2003)'
_journal_page_first 9927
_journal_page_last 9942
_journal_paper_doi 10.1039/c5dt00603a
_journal_volume 44
_journal_year 2015
_chemical_compound_source 'synthesis as described'
_chemical_formula_moiety 'C18 H29 Cl2 N4 Sb'
_chemical_formula_sum 'C18 H29 Cl2 N4 Sb'
_chemical_formula_weight 494.1
_chemical_name_systematic
;
 ?
;
_space_group_IT_number 2
_symmetry_cell_setting triclinic
_symmetry_Int_Tables_number 2
_symmetry_space_group_name_Hall '-P 1'
_symmetry_space_group_name_H-M 'P -1'
_atom_sites_solution_hydrogens geom
_audit_conform_dict_location ftp://ftp.iucr.org/pub/cif_core.dic
_audit_conform_dict_name cif_core.dic
_audit_conform_dict_version 2.4.3
_audit_creation_date 2014-08-26T14:25:20-00:00
_audit_creation_method 'WinGX routine CIF_UPDATE'
_audit_update_record
;
2014-12-31 deposited with the CCDC.
2015-04-20 downloaded from the CCDC.
;
_cell_angle_alpha 87.275(4)
_cell_angle_beta 75.794(4)
_cell_angle_gamma 86.572(4)
_cell_formula_units_Z 4
_cell_length_a 10.5551(6)
_cell_length_b 12.4385(7)
_cell_length_c 16.6000(9)
_cell_measurement_reflns_used 48501
_cell_measurement_temperature 293(2)
_cell_measurement_theta_max 33.6
_cell_measurement_theta_min 5.03
_cell_measurement_wavelength 0.71073
_cell_volume 2107.8(2)
_computing_molecular_graphics 'ORTEP-3 for Windows (Farrugia, 2012)'
_computing_publication_material 'WinGX publication routines (Farrugia, 2012)'
_computing_structure_refinement 'SHELXL-2013 (Sheldrick, 2013)'
_computing_structure_solution 'SIR-92 (Altomare et al., 1994)'
_diffrn_ambient_temperature 293(2)
_diffrn_measured_fraction_theta_full 0.997
_diffrn_measured_fraction_theta_max 0.998
_diffrn_radiation_probe x-ray
_diffrn_radiation_type MoK\a
_diffrn_radiation_wavelength 0.71073
_diffrn_reflns_av_R_equivalents 0.0276
_diffrn_reflns_laue_measured_fraction_full 0.997
_diffrn_reflns_laue_measured_fraction_max 0.998
_diffrn_reflns_limit_h_max 11
_diffrn_reflns_limit_h_min -12
_diffrn_reflns_limit_k_max 15
_diffrn_reflns_limit_k_min -15
_diffrn_reflns_limit_l_max 20
_diffrn_reflns_limit_l_min -20
_diffrn_reflns_number 23396
_diffrn_reflns_point_group_measured_fraction_full 0.997
_diffrn_reflns_point_group_measured_fraction_max 0.998
_diffrn_reflns_theta_full 25.242
_diffrn_reflns_theta_max 25.499
_diffrn_reflns_theta_min 2.518
_exptl_absorpt_coefficient_mu 1.571
_exptl_absorpt_correction_T_max 0.782
_exptl_absorpt_correction_T_min 0.586
_exptl_absorpt_correction_type multi-scan
_exptl_absorpt_process_details
;
        [c.f. r.h. blessing, acta cryst. (1995), a51, 33-38]
;
_exptl_crystal_colour colourless
_exptl_crystal_density_diffrn 1.557
_exptl_crystal_density_method 'not measured'
_exptl_crystal_description prism
_exptl_crystal_F_000 1000
_exptl_crystal_size_max 0.6
_exptl_crystal_size_mid 0.12
_exptl_crystal_size_min 0.1
_refine_diff_density_max 0.349
_refine_diff_density_min -0.461
_refine_diff_density_rms 0.052
_refine_ls_extinction_method none
_refine_ls_goodness_of_fit_ref 1.046
_refine_ls_hydrogen_treatment constr
_refine_ls_matrix_type full
_refine_ls_number_constraints 0
_refine_ls_number_parameters 455
_refine_ls_number_reflns 7820
_refine_ls_number_restraints 0
_refine_ls_restrained_S_all 1.046
_refine_ls_R_factor_all 0.0291
_refine_ls_R_factor_gt 0.0202
_refine_ls_shift/su_max 0.002
_refine_ls_shift/su_mean 0
_refine_ls_structure_factor_coef Fsqd
_refine_ls_weighting_details 'w=1/[\s^2^(Fo^2^)+(0.0250P)^2^+0.5724P] where P=(Fo^2^+2Fc^2^)/3'
_refine_ls_weighting_scheme calc
_refine_ls_wR_factor_gt 0.049
_refine_ls_wR_factor_ref 0.0511
_reflns_number_gt 6561
_reflns_number_total 7820
_reflns_threshold_expression 'I > 2\s(I)'
_cod_data_source_file c5dt00603a2.cif
_cod_data_source_block shelx
_cod_database_code 7035323
_shelx_estimated_absorpt_t_min 0.452
_shelx_estimated_absorpt_t_max 0.859
_shelxl_version_number 2013-3

loop_
_symmetry_equiv_pos_as_xyz
'x, y, z'
'-x, -y, -z'

loop_
_atom_site_label
_atom_site_type_symbol
_atom_site_fract_x
_atom_site_fract_y
_atom_site_fract_z
_atom_site_U_iso_or_equiv
_atom_site_adp_type
_atom_site_occupancy
_atom_site_calc_flag
C1 C 0.5736(2) 0.75632(18) 0.04441(13) 0.0365(5) Uani 1 d
C2 C 0.6046(2) 0.8468(2) -0.00618(14) 0.0428(5) Uani 1 d
C3 C 0.5461(3) 0.8663(2) -0.07255(15) 0.0521(6) Uani 1 d
H3 H 0.5672 0.9262 -0.1079 0.063 Uiso 1 calc
C4 C 0.4571(3) 0.7966(2) -0.08554(16) 0.0545(7) Uani 1 d
H4 H 0.4178 0.8103 -0.1296 0.065 Uiso 1 calc
C5 C 0.4256(3) 0.7068(2) -0.03419(15) 0.0497(6) Uani 1 d
H5 H 0.3646 0.6608 -0.0433 0.06 Uiso 1 calc
C6 C 0.4850(2) 0.68526(19) 0.03111(14) 0.0406(5) Uani 1 d
C7 C 0.6937(3) 0.9247(2) 0.01498(18) 0.0520(6) Uani 1 d
H7A H 0.742 0.9598 -0.0358 0.062 Uiso 1 calc
H7B H 0.6415 0.9799 0.0495 0.062 Uiso 1 calc
C8 C 0.8289(2) 0.95357(19) 0.10842(17) 0.0460(6) Uani 1 d
H8A H 0.754 0.9786 0.1511 0.055 Uiso 1 calc
H8B H 0.8603 1.0148 0.0721 0.055 Uiso 1 calc
C9 C 0.9350(2) 0.9092(2) 0.14841(15) 0.0463(6) Uani 1 d
H9A H 0.9597 0.965 0.1797 0.056 Uiso 1 calc
H9B H 0.9024 0.8503 0.1869 0.056 Uiso 1 calc
C10 C 0.9053(2) 0.8273(2) -0.00151(14) 0.0435(5) Uani 1 d
H10A H 0.9388 0.8832 -0.0426 0.052 Uiso 1 calc
H10B H 0.8806 0.7688 -0.0302 0.052 Uiso 1 calc
C11 C 1.0108(2) 0.7867(2) 0.03999(15) 0.0476(6) Uani 1 d
H11A H 0.98 0.7266 0.0776 0.057 Uiso 1 calc
H11B H 1.0866 0.761 -0.0018 0.057 Uiso 1 calc
C12 C 1.1531(3) 0.8301(3) 0.12470(19) 0.0656(8) Uani 1 d
H12A H 1.228 0.807 0.0823 0.098 Uiso 1 calc
H12B H 1.1234 0.7703 0.1619 0.098 Uiso 1 calc
H12C H 1.1766 0.8863 0.1552 0.098 Uiso 1 calc
C13 C 0.4648(3) 0.58359(19) 0.08418(15) 0.0479(6) Uani 1 d
H13A H 0.3769 0.5608 0.0887 0.058 Uiso 1 calc
H13B H 0.5259 0.5273 0.0573 0.058 Uiso 1 calc
C14 C 0.3617(2) 0.64396(19) 0.22322(14) 0.0396(5) Uani 1 d
H14A H 0.2883 0.6032 0.2189 0.048 Uiso 1 calc
H14B H 0.3467 0.7175 0.2042 0.048 Uiso 1 calc
C15 C 0.3680(3) 0.64355(19) 0.31284(14) 0.0430(5) Uani 1 d
H15A H 0.4366 0.6892 0.3183 0.052 Uiso 1 calc
H15B H 0.2856 0.6726 0.3464 0.052 Uiso 1 calc
C16 C 0.5162(3) 0.48960(18) 0.20364(15) 0.0446(6) Uani 1 d
H16A H 0.6008 0.4628 0.1715 0.053 Uiso 1 calc
H16B H 0.4516 0.4395 0.1988 0.053 Uiso 1 calc
C17 C 0.5199(3) 0.49429(19) 0.29297(16) 0.0464(6) Uani 1 d
H17A H 0.5411 0.4229 0.3136 0.056 Uiso 1 calc
H17B H 0.5876 0.5413 0.2977 0.056 Uiso 1 calc
C18 C 0.3935(4) 0.5328(2) 0.43054(17) 0.0674(8) Uani 1 d
H18A H 0.4065 0.4599 0.4498 0.101 Uiso 1 calc
H18B H 0.311 0.5626 0.4616 0.101 Uiso 1 calc
H18C H 0.4627 0.575 0.4382 0.101 Uiso 1 calc
C19 C 0.9767(2) 0.13591(18) 0.32881(14) 0.0376(5) Uani 1 d
C20 C 0.9510(2) 0.04053(18) 0.37573(15) 0.0401(5) Uani 1 d
C21 C 1.0477(3) -0.0420(2) 0.36656(17) 0.0529(6) Uani 1 d
H21 H 1.0308 -0.107 0.3962 0.063 Uiso 1 calc
C22 C 1.1680(3) -0.0276(2) 0.31385(19) 0.0617(8) Uani 1 d
H22 H 1.2331 -0.0824 0.309 0.074 Uiso 1 calc
C23 C 1.1936(3) 0.0671(3) 0.26806(18) 0.0601(7) Uani 1 d
H23 H 1.2758 0.0758 0.2326 0.072 Uiso 1 calc
C24 C 1.0975(2) 0.1497(2) 0.27447(14) 0.0461(6) Uani 1 d
C25 C 0.8239(3) 0.03330(19) 0.44007(16) 0.0468(6) Uani 1 d
H25A H 0.7958 -0.04 0.4437 0.056 Uiso 1 calc
H25B H 0.8374 0.0499 0.4938 0.056 Uiso 1 calc
C26 C 0.6244(2) 0.1355(2) 0.50051(15) 0.0445(6) Uani 1 d
H26A H 0.6677 0.175 0.5341 0.053 Uiso 1 calc
H26B H 0.5944 0.0698 0.5312 0.053 Uiso 1 calc
C27 C 0.5089(3) 0.2023(2) 0.48546(17) 0.0486(6) Uani 1 d
H27A H 0.4496 0.2195 0.5383 0.058 Uiso 1 calc
H27B H 0.5383 0.2694 0.4567 0.058 Uiso 1 calc
C30 C 0.3259(3) 0.2084(2) 0.4235(2) 0.0669(8) Uani 1 d
H30A H 0.2792 0.1669 0.394 0.1 Uiso 1 calc
H30B H 0.3529 0.2731 0.3917 0.1 Uiso 1 calc
H30C H 0.2698 0.2267 0.4764 0.1 Uiso 1 calc
C29 C 0.5302(3) 0.1219(2) 0.35652(17) 0.0498(6) Uani 1 d
H29A H 0.5582 0.1889 0.3272 0.06 Uiso 1 calc
H29B H 0.4852 0.0839 0.323 0.06 Uiso 1 calc
C28 C 0.6484(2) 0.05433(19) 0.36754(16) 0.0443(6) Uani 1 d
H28A H 0.621 -0.0152 0.3926 0.053 Uiso 1 calc
H28B H 0.7072 0.0422 0.3135 0.053 Uiso 1 calc
C31 C 1.1154(3) 0.2530(2) 0.22221(16) 0.0570(7) Uani 1 d
H31A H 1.2071 0.2693 0.2085 0.068 Uiso 1 calc
H31B H 1.0908 0.2427 0.1706 0.068 Uiso 1 calc
C32 C 1.1066(2) 0.3947(2) 0.32015(16) 0.0455(6) Uani 1 d
H32A H 1.1926 0.414 0.2882 0.055 Uiso 1 calc
H32B H 1.1182 0.3425 0.3634 0.055 Uiso 1 calc
C33 C 1.0323(3) 0.4933(2) 0.35942(16) 0.0503(6) Uani 1 d
H33A H 0.9493 0.4728 0.395 0.06 Uiso 1 calc
H33B H 1.0817 0.5244 0.3939 0.06 Uiso 1 calc
C36 C 0.9338(5) 0.6661(2) 0.3386(2) 0.0883(12) Uani 1 d
H36A H 0.9187 0.719 0.2975 0.132 Uiso 1 calc
H36B H 0.9819 0.6968 0.3732 0.132 Uiso 1 calc
H36C H 0.8514 0.6436 0.3722 0.132 Uiso 1 calc
C35 C 0.9389(3) 0.5261(2) 0.24380(18) 0.0579(7) Uani 1 d
H35A H 0.9251 0.5792 0.2017 0.07 Uiso 1 calc
H35B H 0.8538 0.5055 0.2764 0.07 Uiso 1 calc
C34 C 1.0130(3) 0.4292(2) 0.20243(16) 0.0561(7) Uani 1 d
H34A H 0.9638 0.3995 0.1672 0.067 Uiso 1 calc
H34B H 1.0962 0.4504 0.1675 0.067 Uiso 1 calc
N1 N 0.78781(18) 0.87120(15) 0.05944(12) 0.0384(4) Uani 1 d
N2 N 1.0489(2) 0.87078(17) 0.08626(12) 0.0454(5) Uani 1 d
N3 N 0.48328(19) 0.59698(14) 0.16871(11) 0.0359(4) Uani 1 d
N4 N 0.3943(2) 0.53426(15) 0.34286(12) 0.0429(4) Uani 1 d
N5 N 0.71964(19) 0.10748(14) 0.42119(12) 0.0379(4) Uani 1 d
N6 N 0.4403(2) 0.14544(16) 0.43614(14) 0.0483(5) Uani 1 d
N7 N 1.0365(2) 0.34535(16) 0.26471(11) 0.0416(4) Uani 1 d
N8 N 1.0084(3) 0.57384(17) 0.29766(15) 0.0575(6) Uani 1 d
Cl1 Cl 0.51695(7) 0.88444(5) 0.21917(4) 0.05355(16) Uani 1 d
Cl2 Cl 0.79550(7) 0.57088(5) 0.05296(4) 0.05807(17) Uani 1 d
Cl3 Cl 0.90279(7) 0.27828(5) 0.48961(3) 0.04647(14) Uani 1 d
Cl4 Cl 0.79893(8) 0.22582(6) 0.20410(4) 0.06228(19) Uani 1 d
Sb1 Sb 0.66576(2) 0.72373(2) 0.14318(2) 0.03298(5) Uani 1 d
Sb2 Sb 0.83513(2) 0.26456(2) 0.34825(2) 0.03275(5) Uani 1 d

loop_
_atom_site_aniso_label
_atom_site_aniso_U_11
_atom_site_aniso_U_22
_atom_site_aniso_U_33
_atom_site_aniso_U_23
_atom_site_aniso_U_13
_atom_site_aniso_U_12
C1 0.0357(12) 0.0412(11) 0.0330(10) 0.0021(9) -0.0107(9) 0.0032(9)
C2 0.0339(12) 0.0507(13) 0.0412(12) 0.0057(10) -0.0070(10) 0.0046(10)
C3 0.0446(14) 0.0670(16) 0.0401(12) 0.0141(12) -0.0080(11) 0.0124(13)
C4 0.0512(16) 0.0767(18) 0.0373(12) -0.0044(12) -0.0178(11) 0.0151(14)
C5 0.0474(14) 0.0625(15) 0.0433(13) -0.0169(12) -0.0184(11) 0.0071(12)
C6 0.0404(13) 0.0468(12) 0.0353(11) -0.0101(10) -0.0103(10) 0.0036(10)
C7 0.0424(14) 0.0485(14) 0.0649(16) 0.0199(12) -0.0163(12) -0.0055(11)
C8 0.0387(13) 0.0369(12) 0.0589(15) -0.0011(11) -0.0040(11) -0.0070(10)
C9 0.0447(14) 0.0502(13) 0.0417(12) -0.0031(10) -0.0045(11) -0.0078(11)
C10 0.0389(13) 0.0564(14) 0.0327(11) 0.0024(10) -0.0034(10) -0.0067(11)
C11 0.0376(13) 0.0591(15) 0.0434(13) -0.0056(11) -0.0057(10) 0.0046(11)
C12 0.0464(16) 0.093(2) 0.0609(17) -0.0034(16) -0.0210(14) 0.0040(15)
C13 0.0610(16) 0.0461(13) 0.0426(13) -0.0075(10) -0.0204(12) -0.0121(12)
C14 0.0331(12) 0.0408(12) 0.0458(12) 0.0040(10) -0.0117(10) -0.0045(10)
C15 0.0452(14) 0.0411(12) 0.0406(12) -0.0012(10) -0.0066(10) -0.0007(11)
C16 0.0527(15) 0.0295(10) 0.0506(13) -0.0029(10) -0.0100(11) -0.0048(10)
C17 0.0518(15) 0.0366(12) 0.0530(14) 0.0036(10) -0.0184(12) -0.0012(11)
C18 0.101(3) 0.0570(16) 0.0456(15) 0.0056(12) -0.0235(16) 0.0030(17)
C19 0.0366(12) 0.0396(11) 0.0395(11) -0.0079(9) -0.0135(9) -0.0018(9)
C20 0.0422(13) 0.0359(11) 0.0466(12) -0.0058(9) -0.0183(10) -0.0018(10)
C21 0.0603(17) 0.0433(13) 0.0617(16) -0.0086(12) -0.0279(14) 0.0039(12)
C22 0.0584(18) 0.0606(17) 0.0678(18) -0.0229(15) -0.0192(15) 0.0151(14)
C23 0.0428(15) 0.0767(19) 0.0569(16) -0.0256(15) -0.0027(12) 0.0056(14)
C24 0.0438(14) 0.0545(14) 0.0385(12) -0.0122(11) -0.0045(10) -0.0053(11)
C25 0.0483(14) 0.0383(12) 0.0550(14) 0.0135(10) -0.0159(12) -0.0098(11)
C26 0.0420(13) 0.0483(13) 0.0422(12) 0.0021(10) -0.0055(10) -0.0172(11)
C27 0.0427(14) 0.0431(13) 0.0582(15) -0.0074(11) -0.0059(12) -0.0110(11)
C30 0.0476(16) 0.0585(17) 0.099(2) -0.0060(16) -0.0266(16) -0.0016(14)
C29 0.0492(15) 0.0468(13) 0.0611(15) -0.0053(12) -0.0250(13) -0.0116(12)
C28 0.0437(14) 0.0378(11) 0.0544(14) -0.0078(10) -0.0139(11) -0.0124(10)
C31 0.0509(16) 0.0674(17) 0.0449(14) -0.0044(12) 0.0056(12) -0.0108(13)
C32 0.0386(13) 0.0522(14) 0.0507(13) 0.0117(11) -0.0192(11) -0.0186(11)
C33 0.0621(17) 0.0445(13) 0.0539(14) 0.0083(11) -0.0306(13) -0.0188(12)
C36 0.139(4) 0.0465(16) 0.094(3) 0.0087(16) -0.058(3) -0.003(2)
C35 0.0703(19) 0.0548(15) 0.0590(16) 0.0242(13) -0.0361(15) -0.0204(14)
C34 0.0670(18) 0.0661(17) 0.0395(13) 0.0157(12) -0.0182(12) -0.0297(15)
N1 0.0321(10) 0.0396(10) 0.0413(10) 0.0060(8) -0.0051(8) -0.0038(8)
N2 0.0354(11) 0.0581(12) 0.0425(10) 0.0007(9) -0.0092(9) -0.0029(9)
N3 0.0407(11) 0.0335(9) 0.0350(9) -0.0034(7) -0.0112(8) -0.0054(8)
N4 0.0495(12) 0.0404(10) 0.0389(10) 0.0028(8) -0.0112(9) -0.0046(9)
N5 0.0367(10) 0.0356(9) 0.0435(10) 0.0017(8) -0.0121(8) -0.0104(8)
N6 0.0369(11) 0.0414(10) 0.0684(14) -0.0040(10) -0.0146(10) -0.0080(9)
N7 0.0417(11) 0.0482(11) 0.0353(9) 0.0042(8) -0.0080(8) -0.0162(9)
N8 0.0764(17) 0.0449(12) 0.0617(13) 0.0161(10) -0.0359(13) -0.0230(11)
Cl1 0.0493(4) 0.0428(3) 0.0618(4) -0.0116(3) 0.0014(3) -0.0025(3)
Cl2 0.0545(4) 0.0524(3) 0.0625(4) -0.0125(3) -0.0064(3) 0.0121(3)
Cl3 0.0570(4) 0.0485(3) 0.0367(3) -0.0016(2) -0.0144(3) -0.0119(3)
Cl4 0.0743(5) 0.0763(4) 0.0467(3) 0.0027(3) -0.0305(3) -0.0250(4)
Sb1 0.03331(8) 0.03373(8) 0.03243(8) -0.00141(6) -0.00951(6) 0.00060(6)
Sb2 0.03356(8) 0.03314(8) 0.03352(8) 0.00105(6) -0.01118(6) -0.00666(6)

loop_
_atom_type_symbol
_atom_type_description
_atom_type_scat_dispersion_real
_atom_type_scat_dispersion_imag
_atom_type_scat_source
C C 0.0033 0.0016 'International Tables Vol C Tables 4.2.6.8 and 6.1.1.4'
H H 0 0 'International Tables Vol C Tables 4.2.6.8 and 6.1.1.4'
N N 0.0061 0.0033 'International Tables Vol C Tables 4.2.6.8 and 6.1.1.4'
Cl Cl 0.1484 0.1585 'International Tables Vol C Tables 4.2.6.8 and 6.1.1.4'
Sb Sb -0.5866 1.5461 'International Tables Vol C Tables 4.2.6.8 and 6.1.1.4'

loop_
_geom_angle_atom_site_label_1
_geom_angle_atom_site_label_2
_geom_angle_atom_site_label_3
_geom_angle
C2 C1 C6 121.5(2)
C2 C1 Sb1 119.22(17)
C6 C1 Sb1 119.31(17)
C1 C2 C3 119.0(2)
C1 C2 C7 118.9(2)
C3 C2 C7 122.0(2)
C4 C3 C2 119.8(3)
C4 C3 H3 120.1
C2 C3 H3 120.1
C3 C4 C5 120.9(2)
C3 C4 H4 119.5
C5 C4 H4 119.5
C4 C5 C6 119.8(2)
C4 C5 H5 120.1
C6 C5 H5 120.1
C1 C6 C5 119.0(2)
C1 C6 C13 118.4(2)
C5 C6 C13 122.5(2)
N1 C7 C2 112.3(2)
N1 C7 H7A 109.1
C2 C7 H7A 109.1
N1 C7 H7B 109.1
C2 C7 H7B 109.1
H7A C7 H7B 107.9
N1 C8 C9 111.57(19)
N1 C8 H8A 109.3
C9 C8 H8A 109.3
N1 C8 H8B 109.3
C9 C8 H8B 109.3
H8A C8 H8B 108
N2 C9 C8 110.9(2)
N2 C9 H9A 109.5
C8 C9 H9A 109.5
N2 C9 H9B 109.5
C8 C9 H9B 109.5
H9A C9 H9B 108
N1 C10 C11 111.72(19)
N1 C10 H10A 109.3
C11 C10 H10A 109.3
N1 C10 H10B 109.3
C11 C10 H10B 109.3
H10A C10 H10B 107.9
N2 C11 C10 111.5(2)
N2 C11 H11A 109.3
C10 C11 H11A 109.3
N2 C11 H11B 109.3
C10 C11 H11B 109.3
H11A C11 H11B 108
N2 C12 H12A 109.5
N2 C12 H12B 109.5
H12A C12 H12B 109.5
N2 C12 H12C 109.5
H12A C12 H12C 109.5
H12B C12 H12C 109.5
N3 C13 C6 112.70(17)
N3 C13 H13A 109.1
C6 C13 H13A 109.1
N3 C13 H13B 109.1
C6 C13 H13B 109.1
H13A C13 H13B 107.8
N3 C14 C15 112.31(19)
N3 C14 H14A 109.1
C15 C14 H14A 109.1
N3 C14 H14B 109.1
C15 C14 H14B 109.1
H14A C14 H14B 107.9
N4 C15 C14 110.63(18)
N4 C15 H15A 109.5
C14 C15 H15A 109.5
N4 C15 H15B 109.5
C14 C15 H15B 109.5
H15A C15 H15B 108.1
N3 C16 C17 111.98(18)
N3 C16 H16A 109.2
C17 C16 H16A 109.2
N3 C16 H16B 109.2
C17 C16 H16B 109.2
H16A C16 H16B 107.9
N4 C17 C16 110.6(2)
N4 C17 H17A 109.5
C16 C17 H17A 109.5
N4 C17 H17B 109.5
C16 C17 H17B 109.5
H17A C17 H17B 108.1
N4 C18 H18A 109.5
N4 C18 H18B 109.5
H18A C18 H18B 109.5
N4 C18 H18C 109.5
H18A C18 H18C 109.5
H18B C18 H18C 109.5
C24 C19 C20 120.8(2)
C24 C19 Sb2 119.84(18)
C20 C19 Sb2 119.20(17)
C21 C20 C19 119.2(2)
C21 C20 C25 121.7(2)
C19 C20 C25 118.9(2)
C22 C21 C20 120.0(3)
C22 C21 H21 120
C20 C21 H21 120
C21 C22 C23 120.7(3)
C21 C22 H22 119.7
C23 C22 H22 119.7
C22 C23 C24 120.4(3)
C22 C23 H23 119.8
C24 C23 H23 119.8
C19 C24 C23 118.9(2)
C19 C24 C31 117.6(2)
C23 C24 C31 123.4(2)
N5 C25 C20 112.66(19)
N5 C25 H25A 109.1
C20 C25 H25A 109.1
N5 C25 H25B 109.1
C20 C25 H25B 109.1
H25A C25 H25B 107.8
N5 C26 C27 111.7(2)
N5 C26 H26A 109.3
C27 C26 H26A 109.3
N5 C26 H26B 109.3
C27 C26 H26B 109.3
H26A C26 H26B 107.9
N6 C27 C26 111.1(2)
N6 C27 H27A 109.4
C26 C27 H27A 109.4
N6 C27 H27B 109.4
C26 C27 H27B 109.4
H27A C27 H27B 108
N6 C30 H30A 109.5
N6 C30 H30B 109.5
H30A C30 H30B 109.5
N6 C30 H30C 109.5
H30A C30 H30C 109.5
H30B C30 H30C 109.5
N6 C29 C28 111.6(2)
N6 C29 H29A 109.3
C28 C29 H29A 109.3
N6 C29 H29B 109.3
C28 C29 H29B 109.3
H29A C29 H29B 108
N5 C28 C29 111.72(18)
N5 C28 H28A 109.3
C29 C28 H28A 109.3
N5 C28 H28B 109.3
C29 C28 H28B 109.3
H28A C28 H28B 107.9
N7 C31 C24 112.7(2)
N7 C31 H31A 109.1
C24 C31 H31A 109.1
N7 C31 H31B 109.1
C24 C31 H31B 109.1
H31A C31 H31B 107.8
N7 C32 C33 111.4(2)
N7 C32 H32A 109.4
C33 C32 H32A 109.4
N7 C32 H32B 109.4
C33 C32 H32B 109.4
H32A C32 H32B 108
N8 C33 C32 112.1(2)
N8 C33 H33A 109.2
C32 C33 H33A 109.2
N8 C33 H33B 109.2
C32 C33 H33B 109.2
H33A C33 H33B 107.9
N8 C36 H36A 109.5
N8 C36 H36B 109.5
H36A C36 H36B 109.5
N8 C36 H36C 109.5
H36A C36 H36C 109.5
H36B C36 H36C 109.5
N8 C35 C34 111.7(3)
N8 C35 H35A 109.3
C34 C35 H35A 109.3
N8 C35 H35B 109.3
C34 C35 H35B 109.3
H35A C35 H35B 108
N7 C34 C35 111.3(2)
N7 C34 H34A 109.4
C35 C34 H34A 109.4
N7 C34 H34B 109.4
C35 C34 H34B 109.4
H34A C34 H34B 108
C8 N1 C7 107.94(19)
C8 N1 C10 108.82(18)
C7 N1 C10 110.03(19)
C8 N1 Sb1 114.92(14)
C7 N1 Sb1 104.29(13)
C10 N1 Sb1 110.68(14)
C9 N2 C12 111.0(2)
C9 N2 C11 109.02(19)
C12 N2 C11 110.5(2)
C13 N3 C14 110.18(19)
C13 N3 C16 108.80(17)
C14 N3 C16 109.45(18)
C13 N3 Sb1 102.86(13)
C14 N3 Sb1 111.66(12)
C16 N3 Sb1 113.67(14)
C18 N4 C17 111.3(2)
C18 N4 C15 110.74(19)
C17 N4 C15 108.20(19)
C25 N5 C26 108.86(19)
C25 N5 C28 110.32(18)
C26 N5 C28 108.36(18)
C25 N5 Sb2 104.78(13)
C26 N5 Sb2 112.97(13)
C28 N5 Sb2 111.48(14)
C27 N6 C30 111.3(2)
C27 N6 C29 108.65(19)
C30 N6 C29 110.4(2)
C31 N7 C34 110.0(2)
C31 N7 C32 110.5(2)
C34 N7 C32 108.08(18)
C31 N7 Sb2 104.04(14)
C34 N7 Sb2 114.02(16)
C32 N7 Sb2 110.12(14)
C36 N8 C35 110.9(3)
C36 N8 C33 109.9(2)
C35 N8 C33 109.31(19)
C1 Sb1 N1 75.19(8)
C1 Sb1 N3 74.79(8)
N1 Sb1 N3 149.96(6)
C1 Sb1 Cl2 85.58(6)
N1 Sb1 Cl2 95.24(5)
N3 Sb1 Cl2 83.45(4)
C1 Sb1 Cl1 86.75(6)
N1 Sb1 Cl1 83.09(5)
N3 Sb1 Cl1 94.24(4)
Cl2 Sb1 Cl1 172.32(2)
C19 Sb2 N5 75.12(8)
C19 Sb2 N7 75.37(8)
N5 Sb2 N7 150.48(7)
C19 Sb2 Cl4 86.75(6)
N5 Sb2 Cl4 95.51(5)
N7 Sb2 Cl4 83.39(5)
C19 Sb2 Cl3 83.70(6)
N5 Sb2 Cl3 82.55(4)
N7 Sb2 Cl3 93.68(5)
Cl4 Sb2 Cl3 170.45(3)

loop_
_geom_bond_atom_site_label_1
_geom_bond_atom_site_label_2
_geom_bond_distance
C1 C2 1.377(3)
C1 C6 1.387(3)
C1 Sb1 2.115(2)
C2 C3 1.394(3)
C2 C7 1.501(3)
C3 C4 1.377(4)
C3 H3 0.93
C4 C5 1.378(4)
C4 H4 0.93
C5 C6 1.388(3)
C5 H5 0.93
C6 C13 1.502(3)
C7 N1 1.486(3)
C7 H7A 0.97
C7 H7B 0.97
C8 N1 1.485(3)
C8 C9 1.501(4)
C8 H8A 0.97
C8 H8B 0.97
C9 N2 1.452(3)
C9 H9A 0.97
C9 H9B 0.97
C10 N1 1.489(3)
C10 C11 1.498(4)
C10 H10A 0.97
C10 H10B 0.97
C11 N2 1.457(3)
C11 H11A 0.97
C11 H11B 0.97
C12 N2 1.456(3)
C12 H12A 0.96
C12 H12B 0.96
C12 H12C 0.96
C13 N3 1.482(3)
C13 H13A 0.97
C13 H13B 0.97
C14 N3 1.483(3)
C14 C15 1.505(3)
C14 H14A 0.97
C14 H14B 0.97
C15 N4 1.460(3)
C15 H15A 0.97
C15 H15B 0.97
C16 N3 1.487(3)
C16 C17 1.497(3)
C16 H16A 0.97
C16 H16B 0.97
C17 N4 1.453(3)
C17 H17A 0.97
C17 H17B 0.97
C18 N4 1.453(3)
C18 H18A 0.96
C18 H18B 0.96
C18 H18C 0.96
C19 C24 1.384(3)
C19 C20 1.391(3)
C19 Sb2 2.103(2)
C20 C21 1.390(4)
C20 C25 1.500(3)
C21 C22 1.370(4)
C21 H21 0.93
C22 C23 1.375(4)
C22 H22 0.93
C23 C24 1.389(4)
C23 H23 0.93
C24 C31 1.510(4)
C25 N5 1.477(3)
C25 H25A 0.97
C25 H25B 0.97
C26 N5 1.489(3)
C26 C27 1.499(4)
C26 H26A 0.97
C26 H26B 0.97
C27 N6 1.450(3)
C27 H27A 0.97
C27 H27B 0.97
C30 N6 1.453(4)
C30 H30A 0.96
C30 H30B 0.96
C30 H30C 0.96
C29 N6 1.456(3)
C29 C28 1.506(4)
C29 H29A 0.97
C29 H29B 0.97
C28 N5 1.497(3)
C28 H28A 0.97
C28 H28B 0.97
C31 N7 1.478(3)
C31 H31A 0.97
C31 H31B 0.97
C32 N7 1.487(3)
C32 C33 1.501(4)
C32 H32A 0.97
C32 H32B 0.97
C33 N8 1.455(3)
C33 H33A 0.97
C33 H33B 0.97
C36 N8 1.450(4)
C36 H36A 0.96
C36 H36B 0.96
C36 H36C 0.96
C35 N8 1.454(3)
C35 C34 1.496(4)
C35 H35A 0.97
C35 H35B 0.97
C34 N7 1.487(3)
C34 H34A 0.97
C34 H34B 0.97
N1 Sb1 2.4735(18)
N3 Sb1 2.5048(18)
N5 Sb2 2.4708(18)
N7 Sb2 2.4753(19)
Cl1 Sb1 2.6356(6)
Cl2 Sb1 2.5856(6)
Cl3 Sb2 2.6308(6)
Cl4 Sb2 2.5854(6)

loop_
_geom_torsion_atom_site_label_1
_geom_torsion_atom_site_label_2
_geom_torsion_atom_site_label_3
_geom_torsion_atom_site_label_4
_geom_torsion
C6 C1 C2 C3 -0.6(3)
Sb1 C1 C2 C3 178.29(18)
C6 C1 C2 C7 175.7(2)
Sb1 C1 C2 C7 -5.5(3)
C1 C2 C3 C4 1.2(4)
C7 C2 C3 C4 -174.9(2)
C2 C3 C4 C5 -0.6(4)
C3 C4 C5 C6 -0.7(4)
C2 C1 C6 C5 -0.7(3)
Sb1 C1 C6 C5 -179.56(17)
C2 C1 C6 C13 174.8(2)
Sb1 C1 C6 C13 -4.0(3)
C4 C5 C6 C1 1.3(4)
C4 C5 C6 C13 -174.0(2)
C1 C2 C7 N1 29.2(3)
C3 C2 C7 N1 -154.6(2)
N1 C8 C9 N2 58.9(3)
N1 C10 C11 N2 -57.2(3)
C1 C6 C13 N3 31.0(3)
C5 C6 C13 N3 -153.7(2)
N3 C14 C15 N4 -57.2(3)
N3 C16 C17 N4 58.9(3)
C24 C19 C20 C21 -1.0(3)
Sb2 C19 C20 C21 -176.02(17)
C24 C19 C20 C25 173.8(2)
Sb2 C19 C20 C25 -1.2(3)
C19 C20 C21 C22 2.1(4)
C25 C20 C21 C22 -172.5(2)
C20 C21 C22 C23 -1.6(4)
C21 C22 C23 C24 -0.1(4)
C20 C19 C24 C23 -0.7(3)
Sb2 C19 C24 C23 174.34(18)
C20 C19 C24 C31 176.6(2)
Sb2 C19 C24 C31 -8.4(3)
C22 C23 C24 C19 1.2(4)
C22 C23 C24 C31 -175.9(3)
C21 C20 C25 N5 -159.8(2)
C19 C20 C25 N5 25.6(3)
N5 C26 C27 N6 59.6(3)
N6 C29 C28 N5 -57.2(3)
C19 C24 C31 N7 31.6(3)
C23 C24 C31 N7 -151.2(2)
N7 C32 C33 N8 -57.4(3)
N8 C35 C34 N7 59.0(3)
C9 C8 N1 C7 -174.0(2)
C9 C8 N1 C10 -54.6(3)
C9 C8 N1 Sb1 70.1(2)
C2 C7 N1 C8 -155.8(2)
C2 C7 N1 C10 85.6(2)
C2 C7 N1 Sb1 -33.2(2)
C11 C10 N1 C8 53.7(3)
C11 C10 N1 C7 171.8(2)
C11 C10 N1 Sb1 -73.4(2)
C8 C9 N2 C12 178.6(2)
C8 C9 N2 C11 -59.4(3)
C10 C11 N2 C9 58.8(3)
C10 C11 N2 C12 -178.9(2)
C6 C13 N3 C14 83.2(2)
C6 C13 N3 C16 -156.8(2)
C6 C13 N3 Sb1 -36.0(2)
C15 C14 N3 C13 171.23(18)
C15 C14 N3 C16 51.6(2)
C15 C14 N3 Sb1 -75.12(19)
C17 C16 N3 C13 -172.8(2)
C17 C16 N3 C14 -52.4(3)
C17 C16 N3 Sb1 73.2(2)
C16 C17 N4 C18 176.3(2)
C16 C17 N4 C15 -61.8(2)
C14 C15 N4 C18 -176.9(2)
C14 C15 N4 C17 60.8(3)
C20 C25 N5 C26 -152.97(19)
C20 C25 N5 C28 88.2(2)
C20 C25 N5 Sb2 -31.9(2)
C27 C26 N5 C25 -174.53(18)
C27 C26 N5 C28 -54.5(2)
C27 C26 N5 Sb2 69.52(19)
C29 C28 N5 C25 172.4(2)
C29 C28 N5 C26 53.3(3)
C29 C28 N5 Sb2 -71.7(2)
C26 C27 N6 C30 178.2(2)
C26 C27 N6 C29 -60.0(3)
C28 C29 N6 C27 59.0(3)
C28 C29 N6 C30 -178.6(2)
C24 C31 N7 C34 -156.5(2)
C24 C31 N7 C32 84.2(3)
C24 C31 N7 Sb2 -33.9(2)
C35 C34 N7 C31 -177.2(2)
C35 C34 N7 C32 -56.5(3)
C35 C34 N7 Sb2 66.3(2)
C33 C32 N7 C31 176.1(2)
C33 C32 N7 C34 55.6(3)
C33 C32 N7 Sb2 -69.5(2)
C34 C35 N8 C36 -178.7(2)
C34 C35 N8 C33 -57.4(3)
C32 C33 N8 C36 178.6(3)
C32 C33 N8 C35 56.7(3)
